data_4332969
loop_
_publ_author_name
'Zhan, Shun-Ze'
'Li, Dan'
'Zhou, Xiao-Ping'
'Zhou, Xin-Hui'

_publ_section_title
;
 Two Polyknotted Topological Isomers of Copper(I)
 3,5-Bis(4-pyridyl)pyrazolates
;
_journal_issue 23
_journal_name_full 'Inorganic Chemistry'
_journal_page_first 9163
_journal_page_last 9165
_journal_paper_doi 10.1021/ic061152j
_journal_volume 45
_journal_year 2006
_chemical_formula_sum 'C13 H16 N4 O3'
_chemical_formula_weight 276.30
_chemical_name_common 3,5-bis(4-pyridyl)-1-H-pyrazole
_chemical_name_systematic
; 
 ? 
;
_space_group_IT_number 14
_symmetry_cell_setting monoclinic
_symmetry_space_group_name_Hall '-P 2yn'
_symmetry_space_group_name_H-M 'P 1 21/n 1'
_atom_sites_solution_hydrogens geom
_atom_sites_solution_primary direct
_atom_sites_solution_secondary difmap
_audit_creation_method SHELXL-97
_cell_angle_alpha 90.00
_cell_angle_beta 98.648(2)
_cell_angle_gamma 90.00
_cell_formula_units_Z 4
_cell_length_a 8.4197(10)
_cell_length_b 17.955(2)
_cell_length_c 9.4017(11)
_cell_measurement_temperature 293(2)
_cell_volume 1405.1(3)
_computing_structure_refinement 'SHELXL-97 (Sheldrick, 1997)'
_computing_structure_solution 'SHELXS-97 (Sheldrick, 1990)'
_diffrn_ambient_temperature 293(2)
_diffrn_measured_fraction_theta_full 1.000
_diffrn_measured_fraction_theta_max 1.000
_diffrn_radiation_monochromator graphite
_diffrn_radiation_source 'fine-focus sealed tube'
_diffrn_radiation_type MoK\a
_diffrn_radiation_wavelength 0.71073
_diffrn_reflns_av_R_equivalents 0.0201
_diffrn_reflns_av_sigmaI/netI 0.0227
_diffrn_reflns_limit_h_max 10
_diffrn_reflns_limit_h_min -9
_diffrn_reflns_limit_k_max 21
_diffrn_reflns_limit_k_min -21
_diffrn_reflns_limit_l_max 6
_diffrn_reflns_limit_l_min -11
_diffrn_reflns_number 7510
_diffrn_reflns_theta_full 25.00
_diffrn_reflns_theta_max 25.00
_diffrn_reflns_theta_min 2.27
_exptl_absorpt_coefficient_mu 0.095
_exptl_absorpt_correction_T_max 0.9830
_exptl_absorpt_correction_T_min 0.9774
_exptl_crystal_density_diffrn 1.306
_exptl_crystal_density_method 'not measured'
_exptl_crystal_F_000 584
_exptl_crystal_size_max 0.24
_exptl_crystal_size_mid 0.20
_exptl_crystal_size_min 0.18
_refine_diff_density_max 0.189
_refine_diff_density_min -0.226
_refine_diff_density_rms 0.065
_refine_ls_extinction_method none
_refine_ls_goodness_of_fit_ref 1.048
_refine_ls_hydrogen_treatment mixed
_refine_ls_matrix_type full
_refine_ls_number_parameters 245
_refine_ls_number_reflns 2468
_refine_ls_number_restraints 0
_refine_ls_restrained_S_all 1.048
_refine_ls_R_factor_all 0.0565
_refine_ls_R_factor_gt 0.0477
_refine_ls_shift/su_max 0.005
_refine_ls_shift/su_mean 0.001
_refine_ls_structure_factor_coef Fsqd
_refine_ls_weighting_details 'calc w=1/[\s^2^(Fo^2^)+(0.0631P)^2^+0.2914P] where P=(Fo^2^+2Fc^2^)/3'
_refine_ls_weighting_scheme calc
_refine_ls_wR_factor_gt 0.1169
_refine_ls_wR_factor_ref 0.1227
_reflns_number_gt 2064
_reflns_number_total 2468
_reflns_threshold_expression >2sigma(I)
_cod_data_source_file ic061152jsup3.cif
_cod_data_source_block Hbppz
_cod_depositor_comments
;
The following automatic conversions were performed:

'_symmetry_cell_setting' value 'Monoclinic' changed to 'monoclinic'
according to /home/saulius/struct/CIF-dictionaries/cif_core.dic
dictionary named 'cif_core.dic' version 2.4.2 from 2011-04-26.

Automatic conversion script
Id: cif_fix_values 1891 2012-01-12 08:04:46Z andrius 
;
_cod_original_cell_volume 1405.2(3)
_cod_database_code 4332969

loop_
_symmetry_equiv_pos_as_xyz
'x, y, z'
'-x+1/2, y+1/2, -z+1/2'
'-x, -y, -z'
'x-1/2, -y-1/2, z-1/2'

loop_
_atom_site_label
_atom_site_type_symbol
_atom_site_fract_x
_atom_site_fract_y
_atom_site_fract_z
_atom_site_U_iso_or_equiv
_atom_site_adp_type
_atom_site_occupancy
_atom_site_symmetry_multiplicity
_atom_site_calc_flag
C1 C 0.9863(2) -0.10250(11) 1.2355(2) 0.0560(5) Uani 1 1 d
C2 C 1.0354(3) -0.17449(11) 1.2627(2) 0.0621(6) Uani 1 1 d
C3 C 0.8762(2) -0.21690(11) 1.0652(2) 0.0573(5) Uani 1 1 d
C4 C 0.8211(2) -0.14650(10) 1.0277(2) 0.0498(5) Uani 1 1 d
C5 C 0.87647(19) -0.08682(9) 1.11381(18) 0.0420(4) Uani 1 1 d
C6 C 0.82095(19) -0.01046(9) 1.07724(18) 0.0401(4) Uani 1 1 d
C7 C 0.7035(2) 0.01257(9) 0.96554(19) 0.0421(4) Uani 1 1 d
C8 C 0.69701(19) 0.08873(9) 0.97658(17) 0.0392(4) Uani 1 1 d
C9 C 0.59848(19) 0.14427(9) 0.88971(18) 0.0401(4) Uani 1 1 d
C10 C 0.5099(2) 0.12583(11) 0.7581(2) 0.0520(5) Uani 1 1 d
C11 C 0.4210(2) 0.17988(11) 0.6788(2) 0.0574(5) Uani 1 1 d
C12 C 0.4982(2) 0.26766(11) 0.8478(2) 0.0571(5) Uani 1 1 d
C13 C 0.5898(2) 0.21730(10) 0.9347(2) 0.0532(5) Uani 1 1 d
N1 N 0.80669(17) 0.10754(8) 1.09072(15) 0.0426(4) Uani 1 1 d
N2 N 0.88476(17) 0.04800(7) 1.15394(15) 0.0452(4) Uani 1 1 d
N3 N 0.9830(2) -0.23241(8) 1.1809(2) 0.0601(5) Uani 1 1 d
N4 N 0.41444(19) 0.25071(8) 0.72037(17) 0.0543(4) Uani 1 1 d
H1 H 1.033(3) -0.0635(12) 1.298(2) 0.073(6) Uiso 1 1 d
H2 H 1.117(3) -0.1854(11) 1.345(2) 0.070(6) Uiso 1 1 d
H3 H 0.839(3) -0.2602(13) 1.004(2) 0.074(6) Uiso 1 1 d
H4 H 0.749(2) -0.1403(10) 0.943(2) 0.050(5) Uiso 1 1 d
H7 H 0.641(2) -0.0177(10) 0.897(2) 0.050(5) Uiso 1 1 d
H10 H 0.509(2) 0.0749(11) 0.723(2) 0.059(5) Uiso 1 1 d
H11 H 0.360(3) 0.1687(11) 0.588(2) 0.070(6) Uiso 1 1 d
H12 H 0.493(2) 0.3204(12) 0.880(2) 0.065(6) Uiso 1 1 d
H13 H 0.651(2) 0.2324(11) 1.025(2) 0.061(6) Uiso 1 1 d
H1N H 0.834(2) 0.1541(11) 1.129(2) 0.054(5) Uiso 1 1 d
O1 O 0.1848(3) 0.06280(10) 0.3783(2) 0.0791(5) Uani 1 1 d
O2 O 0.0373(2) 0.61311(10) 0.2045(2) 0.0758(5) Uani 1 1 d
O3 O 0.2470(3) 0.94251(13) 0.5626(2) 0.0934(6) Uani 1 1 d
H1W1 H 0.108(4) 0.0561(17) 0.308(4) 0.115(11) Uiso 1 1 d
H2W1 H 0.030(3) 0.6619(17) 0.194(3) 0.105(10) Uiso 1 1 d
H3W1 H 0.194(5) 0.956(2) 0.635(5) 0.180(18) Uiso 1 1 d
H1W2 H 0.286(6) 0.082(2) 0.351(5) 0.190(18) Uiso 1 1 d
H2W2 H -0.048(4) 0.5911(19) 0.145(4) 0.136(13) Uiso 1 1 d
H3W2 H 0.240(5) 0.989(3) 0.504(5) 0.184(18) Uiso 1 1 d

loop_
_atom_site_aniso_label
_atom_site_aniso_U_11
_atom_site_aniso_U_22
_atom_site_aniso_U_33
_atom_site_aniso_U_23
_atom_site_aniso_U_13
_atom_site_aniso_U_12
C1 0.0590(12) 0.0436(10) 0.0591(12) 0.0042(9) -0.0121(9) -0.0009(9)
C2 0.0592(12) 0.0510(11) 0.0697(14) 0.0133(10) -0.0113(11) 0.0025(9)
C3 0.0609(12) 0.0417(10) 0.0674(13) -0.0023(10) 0.0031(10) 0.0003(9)
C4 0.0525(11) 0.0433(10) 0.0512(11) 0.0002(8) -0.0004(9) 0.0007(8)
C5 0.0406(9) 0.0388(9) 0.0458(9) 0.0042(7) 0.0041(7) 0.0005(7)
C6 0.0399(9) 0.0378(9) 0.0416(9) 0.0014(7) 0.0031(7) -0.0018(7)
C7 0.0427(9) 0.0376(9) 0.0432(10) -0.0038(8) -0.0022(8) -0.0014(7)
C8 0.0389(8) 0.0392(9) 0.0379(9) -0.0011(7) 0.0005(7) -0.0009(7)
C9 0.0394(9) 0.0370(9) 0.0423(9) 0.0017(7) 0.0004(7) -0.0010(7)
C10 0.0619(12) 0.0433(10) 0.0465(10) -0.0045(8) -0.0059(9) 0.0038(8)
C11 0.0685(13) 0.0537(11) 0.0445(11) -0.0015(9) -0.0094(10) 0.0064(9)
C12 0.0637(12) 0.0392(10) 0.0632(13) -0.0009(9) -0.0075(10) 0.0036(9)
C13 0.0562(11) 0.0422(10) 0.0542(11) -0.0039(8) -0.0140(9) 0.0014(8)
N1 0.0471(8) 0.0334(7) 0.0436(8) -0.0006(6) -0.0049(6) -0.0008(6)
N2 0.0479(8) 0.0383(7) 0.0453(8) 0.0024(6) -0.0058(7) -0.0002(6)
N3 0.0582(10) 0.0420(9) 0.0780(12) 0.0078(8) 0.0030(9) 0.0053(7)
N4 0.0592(10) 0.0483(9) 0.0515(9) 0.0086(7) -0.0048(8) 0.0051(7)
O1 0.0769(12) 0.0790(11) 0.0753(11) 0.0108(9) -0.0084(10) -0.0051(9)
O2 0.0782(11) 0.0518(9) 0.0909(12) 0.0061(8) -0.0087(9) 0.0121(8)
O3 0.0992(14) 0.1083(15) 0.0730(12) 0.0245(11) 0.0141(11) 0.0230(11)

loop_
_atom_type_symbol
_atom_type_description
_atom_type_scat_dispersion_real
_atom_type_scat_dispersion_imag
_atom_type_scat_source
C C 0.0033 0.0016 'International Tables Vol C Tables 4.2.6.8 and 6.1.1.4'
H H 0.0000 0.0000 'International Tables Vol C Tables 4.2.6.8 and 6.1.1.4'
N N 0.0061 0.0033 'International Tables Vol C Tables 4.2.6.8 and 6.1.1.4'
O O 0.0106 0.0060 'International Tables Vol C Tables 4.2.6.8 and 6.1.1.4'

loop_
_geom_angle_atom_site_label_1
_geom_angle_atom_site_label_2
_geom_angle_atom_site_label_3
_geom_angle
C2 C1 C5 119.37(19)
N3 C2 C1 124.46(19)
N3 C3 C4 124.20(19)
C3 C4 C5 119.49(18)
C4 C5 C1 116.76(16)
C4 C5 C6 121.21(15)
C1 C5 C6 122.02(16)
N2 C6 C7 110.80(14)
N2 C6 C5 121.09(15)
C7 C6 C5 128.10(15)
C8 C7 C6 105.69(15)
N1 C8 C7 106.21(14)
N1 C8 C9 122.38(14)
C7 C8 C9 131.41(15)
C13 C9 C10 116.98(16)
C13 C9 C8 121.76(15)
C10 C9 C8 121.26(15)
C11 C10 C9 119.45(18)
N4 C11 C10 123.88(18)
N4 C12 C13 123.95(18)
C12 C13 C9 119.50(17)
N2 N1 C8 112.52(13)
C6 N2 N1 104.77(13)
C2 N3 C3 115.70(16)
C12 N4 C11 116.23(16)

loop_
_geom_bond_atom_site_label_1
_geom_bond_atom_site_label_2
_geom_bond_distance
C1 C2 1.370(3)
C1 C5 1.388(3)
C2 N3 1.329(3)
C3 N3 1.332(3)
C3 C4 1.374(3)
C4 C5 1.381(2)
C5 C6 1.472(2)
C6 N2 1.339(2)
C6 C7 1.393(2)
C7 C8 1.373(2)
C8 N1 1.349(2)
C8 C9 1.465(2)
C9 C13 1.383(2)
C9 C10 1.385(2)
C10 C11 1.375(3)
C11 N4 1.334(2)
C12 N4 1.331(3)
C12 C13 1.375(3)
N1 N2 1.3456(19)
